data_2103263
loop_
_publ_author_name
'Rychlewska, Urszula'
'War\.zajtis, Beata'

_publ_section_title
;
 Isostructuralism in a series of methylester/methylamide derivatives of
 (<i>R</i>,<i>R</i>)-<i>O</i>,<i>O</i>'-dibenzoyl tartaric acid;
 inclusion properties and guest-dependent homeotypism of the crystals
 of (<i>R</i>,<i>R</i>)-<i>O</i>,<i>O</i>'-dibenzoyltartaric acid
 diamide
;
_journal_issue 2
_journal_name_full 'Acta Crystallographica Section B'
_journal_page_first 265
_journal_page_last 271
_journal_paper_doi 10.1107/S0108768101019334
_journal_volume 58
_journal_year 2002
_chemical_formula_moiety 'C20 H19 N O7'
_chemical_formula_sum 'C20 H19 N O7'
_chemical_formula_weight 385.36
_chemical_name_systematic
;
(R,R)-(-)-O,O'-Dibenzoyltartaric acid mono(N-methylamide) monomethylester
;
_space_group_IT_number 18
_symmetry_cell_setting orthorhombic
_symmetry_space_group_name_Hall 'P 2 2ab'
_symmetry_space_group_name_H-M 'P 21 21 2'
_atom_sites_solution_hydrogens geom
_atom_sites_solution_primary direct
_atom_sites_solution_secondary difmap
_audit_creation_method SHELXL-97
_cell_angle_alpha 90.00
_cell_angle_beta 90.00
_cell_angle_gamma 90.00
_cell_formula_units_Z 2
_cell_length_a 9.898(2)
_cell_length_b 17.756(4)
_cell_length_c 5.2640(10)
_cell_measurement_temperature 160(2)
_cell_volume 925.1(3)
_computing_cell_refinement 'Kuma KM4CCD software'
_computing_data_collection 'Kuma KM4CCD software (Kuma Diffraction, 1999)'
_computing_data_reduction 'Kuma KM4CCD software'
_computing_molecular_graphics 'Simens Analytical X-Ray Instruments (1989)'
_computing_publication_material 'SHELXL-97 (Sheldrick, 1997)'
_computing_structure_refinement 'SHELXL-97 (Sheldrick, 1997)'
_computing_structure_solution 'SHELXS-86 (Sheldrick, 1990)'
_diffrn_ambient_temperature 160(2)
_diffrn_measured_fraction_theta_full 0.988
_diffrn_measured_fraction_theta_max 0.988
_diffrn_measurement_device_type 'Kuma KM4CCD \k-geometry diffractometer'
_diffrn_measurement_method '\w scans'
_diffrn_radiation_monochromator graphite
_diffrn_radiation_source 'fine-focus sealed tube'
_diffrn_radiation_type MoK\a
_diffrn_radiation_wavelength 0.71073
_diffrn_reflns_av_R_equivalents 0.0594
_diffrn_reflns_av_sigmaI/netI 0.0299
_diffrn_reflns_limit_h_max 11
_diffrn_reflns_limit_h_min -11
_diffrn_reflns_limit_k_max 21
_diffrn_reflns_limit_k_min -21
_diffrn_reflns_limit_l_max 3
_diffrn_reflns_limit_l_min -6
_diffrn_reflns_number 3976
_diffrn_reflns_theta_full 25.00
_diffrn_reflns_theta_max 25.00
_diffrn_reflns_theta_min 4.27
_exptl_absorpt_coefficient_mu 0.106
_exptl_absorpt_correction_type none
_exptl_crystal_colour colourless
_exptl_crystal_density_diffrn 1.383
_exptl_crystal_density_method 'not measured'
_exptl_crystal_description needle
_exptl_crystal_F_000 404
_exptl_crystal_size_max 0.70
_exptl_crystal_size_mid 0.15
_exptl_crystal_size_min 0.15
_refine_diff_density_max 0.303
_refine_diff_density_min -0.282
_refine_ls_abs_structure_details 'Flack H D (1983), Acta Cryst. A39, 876-881'
_refine_ls_abs_structure_Flack
;
The absolute structure of the crystals was assumed from the known absolute
configuration of the reagents used in the synthesis.
;
_refine_ls_extinction_coef 0.014(6)
_refine_ls_extinction_expression Fc^*^=kFc[1+0.001xFc^2^\l^3^/sin(2\q)]^-1/4^
_refine_ls_extinction_method SHELXL
_refine_ls_goodness_of_fit_ref 1.135
_refine_ls_hydrogen_treatment mixed
_refine_ls_matrix_type full
_refine_ls_number_parameters 128
_refine_ls_number_reflns 976
_refine_ls_number_restraints 0
_refine_ls_restrained_S_all 1.135
_refine_ls_R_factor_all 0.0837
_refine_ls_R_factor_gt 0.0832
_refine_ls_shift/su_max 0.000
_refine_ls_shift/su_mean 0.000
_refine_ls_structure_factor_coef Fsqd
_refine_ls_weighting_details 'calc w=1/[\s^2^(Fo^2^)+(0.0000P)^2^+3.2945P] where P=(Fo^2^+2Fc^2^)/3'
_refine_ls_weighting_scheme calc
_refine_ls_wR_factor_gt 0.1677
_refine_ls_wR_factor_ref 0.1679
_reflns_number_gt 966
_reflns_number_total 976
_reflns_threshold_expression >2sigma(I)
_cod_data_source_file na0128.cif
_cod_data_source_block BOM2
_cod_database_code 2103263

loop_
_symmetry_equiv_pos_as_xyz
'x, y, z'
'-x, -y, z'
'-x+1/2, y+1/2, -z'
'x+1/2, -y+1/2, -z'

loop_
_atom_site_label
_atom_site_fract_x
_atom_site_fract_y
_atom_site_fract_z
_atom_site_U_iso_or_equiv
_atom_site_adp_type
_atom_site_calc_flag
_atom_site_refinement_flags
_atom_site_occupancy
_atom_site_type_symbol
C1 -1.1398(7) -0.4266(3) 0.0565(14) 0.0389(17) Uani d . 1 C
C2 -0.9987(7) -0.4568(3) 0.0749(12) 0.0318(14) Uani d . 1 C
H2 -0.9586 -0.4399 0.2309 0.038 Uiso d R 1 H
C10 -1.3173(8) -0.3773(4) -0.209(2) 0.067(3) Uani d . 1 C
H101 -1.3280 -0.3261 -0.1547 0.081 Uiso d R 1 H
H102 -1.3412 -0.3815 -0.3856 0.081 Uiso d R 1 H
H103 -1.3766 -0.4093 -0.1135 0.081 Uiso d R 1 H
C20 -0.8620(6) -0.3630(3) -0.1203(13) 0.0320(15) Uani d . 1 C
C21 -0.7557(6) -0.3498(3) -0.3145(13) 0.0297(14) Uani d . 1 C
C22 -0.6997(6) -0.2791(3) -0.3252(15) 0.0382(16) Uani d . 1 C
H22 -0.7276 -0.2406 -0.2085 0.046 Uiso d R 1 H
C23 -0.6012(7) -0.2639(4) -0.5058(15) 0.0432(17) Uani d . 1 C
H23 -0.5614 -0.2147 -0.5137 0.052 Uiso d R 1 H
C24 -0.5604(6) -0.3196(4) -0.6727(15) 0.0435(17) Uani d . 1 C
H24 -0.4936 -0.3085 -0.7995 0.052 Uiso d R 1 H
C25 -0.6173(7) -0.3905(4) -0.6610(15) 0.0439(17) Uani d . 1 C
H25 -0.5897 -0.4291 -0.7778 0.053 Uiso d R 1 H
C26 -0.7157(6) -0.4063(3) -0.4766(13) 0.0355(15) Uani d . 1 C
H26 -0.7534 -0.4559 -0.4631 0.043 Uiso d R 1 H
O1 -1.2134(7) -0.4269(3) 0.2455(15) 0.091(3) Uani d . 1 O
O10 -1.1774(5) -0.4021(3) -0.1724(12) 0.0454(14) Uani d P 0.50 O
N1 -1.1774(5) -0.4021(3) -0.1724(12) 0.0454(14) Uani d P 0.50 N
H1 -1.1181 -0.4008 -0.3019 0.054 Uiso d PR 0.50 H
O2 -0.9122(4) -0.4354(2) -0.1312(8) 0.0317(10) Uani d . 1 O
O20 -0.9026(5) -0.3182(2) 0.0368(9) 0.0403(12) Uani d . 1 O

loop_
_atom_site_aniso_label
_atom_site_aniso_U_11
_atom_site_aniso_U_22
_atom_site_aniso_U_33
_atom_site_aniso_U_12
_atom_site_aniso_U_13
_atom_site_aniso_U_23
C1 0.044(4) 0.020(3) 0.052(4) -0.002(3) 0.014(4) 0.001(3)
C2 0.036(3) 0.028(3) 0.031(3) -0.005(3) -0.001(3) -0.002(3)
C10 0.050(4) 0.058(5) 0.094(7) 0.019(4) -0.024(5) -0.018(5)
C20 0.030(3) 0.020(3) 0.046(4) 0.000(2) -0.002(3) 0.002(3)
C21 0.028(3) 0.024(3) 0.038(4) 0.002(2) -0.001(3) 0.004(3)
C22 0.040(3) 0.028(3) 0.046(4) 0.000(3) 0.004(3) 0.003(3)
C23 0.040(4) 0.040(4) 0.050(4) -0.008(3) 0.006(4) 0.008(4)
C24 0.038(3) 0.043(4) 0.050(4) -0.003(3) 0.009(4) 0.006(4)
C25 0.039(4) 0.044(4) 0.049(4) 0.001(3) 0.002(4) -0.008(4)
C26 0.031(3) 0.033(3) 0.042(4) 0.000(2) -0.005(3) -0.002(3)
O1 0.106(5) 0.053(3) 0.115(6) 0.030(3) 0.088(5) 0.028(4)
O10 0.040(3) 0.047(3) 0.050(3) 0.012(2) -0.014(3) -0.007(3)
N1 0.040(3) 0.047(3) 0.050(3) 0.012(2) -0.014(3) -0.007(3)
O2 0.033(2) 0.0234(19) 0.039(2) 0.0023(17) 0.002(2) -0.0014(19)
O20 0.050(3) 0.026(2) 0.045(3) 0.000(2) 0.009(3) -0.006(2)

loop_
_atom_type_symbol
_atom_type_description
_atom_type_scat_dispersion_real
_atom_type_scat_dispersion_imag
_atom_type_scat_source
C C 0.0033 0.0000 'International Tables Vol C Tables 4.2.6.8 and 6.1.1.4'
H H 0.0000 0.0000 'International Tables Vol C Tables 4.2.6.8 and 6.1.1.4'
N N 0.0061 0.0000 'International Tables Vol C Tables 4.2.6.8 and 6.1.1.4'
O O 0.0106 0.0000 'International Tables Vol C Tables 4.2.6.8 and 6.1.1.4'

loop_
_geom_angle_atom_site_label_1
_geom_angle_atom_site_label_2
_geom_angle_atom_site_label_3
_geom_angle_site_symmetry_1
_geom_angle_site_symmetry_3
_geom_angle
O1 C1 O10 . . 124.5(7)
O1 C1 C2 . . 119.8(7)
O10 C1 C2 . . 115.7(6)
O2 C2 C1 . . 114.4(5)
O2 C2 C2 . 2_345 105.9(4)
C1 C2 C2 . 2_345 110.0(6)
O2 C2 H2 . . 108.5
C1 C2 H2 . . 109.2
C2 C2 H2 2_345 . 108.6
O10 C10 H101 . . 110.4
O10 C10 H102 . . 109.7
H101 C10 H102 . . 109.6
O10 C10 H103 . . 109.2
H101 C10 H103 . . 109.6
H102 C10 H103 . . 108.2
O20 C20 O2 . . 121.3(6)
O20 C20 C21 . . 126.7(5)
O2 C20 C21 . . 111.9(5)
C22 C21 C26 . . 121.6(6)
C22 C21 C20 . . 117.3(6)
C26 C21 C20 . . 121.1(5)
C21 C22 C23 . . 119.3(6)
C21 C22 H22 . . 120.6
C23 C22 H22 . . 120.1
C24 C23 C22 . . 120.1(6)
C24 C23 H23 . . 120.2
C22 C23 H23 . . 119.7
C25 C24 C23 . . 120.3(7)
C25 C24 H24 . . 120.0
C23 C24 H24 . . 119.7
C24 C25 C26 . . 119.7(7)
C24 C25 H25 . . 120.4
C26 C25 H25 . . 119.9
C21 C26 C25 . . 118.9(6)
C21 C26 H26 . . 120.7
C25 C26 H26 . . 120.3
C1 O10 C10 . . 118.7(7)
C1 O10 H1 . . 120.7
C10 O10 H1 . . 120.5
C20 O2 C2 . . 115.5(5)

loop_
_geom_bond_atom_site_label_1
_geom_bond_atom_site_label_2
_geom_bond_site_symmetry_2
_geom_bond_distance
C1 O1 . 1.232(9)
C1 O10 . 1.334(9)
C1 C2 . 1.499(9)
C2 O2 . 1.433(7)
C2 C2 2_345 1.536(11)
C2 H2 . 0.9600
C10 O10 . 1.466(8)
C10 H101 . 0.9600
C10 H102 . 0.9600
C10 H103 . 0.9600
C20 O20 . 1.217(7)
C20 O2 . 1.379(7)
C20 C21 . 1.486(9)
C21 C22 . 1.373(8)
C21 C26 . 1.375(8)
C22 C23 . 1.388(10)
C22 H22 . 0.9600
C23 C24 . 1.383(10)
C23 H23 . 0.9599
C24 C25 . 1.381(9)
C24 H24 . 0.9600
C25 C26 . 1.403(10)
C25 H25 . 0.9600
C26 H26 . 0.9600
N1 H1 . 0.9000

loop_
_geom_torsion_atom_site_label_1
_geom_torsion_atom_site_label_2
_geom_torsion_atom_site_label_3
_geom_torsion_atom_site_label_4
_geom_torsion_site_symmetry_1
_geom_torsion_site_symmetry_4
_geom_torsion
O1 C1 C2 O2 . . -164.0(6)
O10 C1 C2 O2 . . 17.4(8)
O1 C1 C2 C2 . 2_345 76.9(7)
O10 C1 C2 C2 . 2_345 -101.7(5)
O20 C20 C21 C22 . . -2.3(10)
O2 C20 C21 C22 . . 178.9(6)
O20 C20 C21 C26 . . 177.8(6)
O2 C20 C21 C26 . . -1.0(8)
C26 C21 C22 C23 . . 0.7(10)
C20 C21 C22 C23 . . -179.2(6)
C21 C22 C23 C24 . . 0.1(11)
C22 C23 C24 C25 . . 0.0(11)
C23 C24 C25 C26 . . -0.8(11)
C22 C21 C26 C25 . . -1.5(9)
C20 C21 C26 C25 . . 178.4(6)
C24 C25 C26 C21 . . 1.5(10)
O1 C1 O10 C10 . . -3.3(10)
C2 C1 O10 C10 . . 175.3(5)
O20 C20 O2 C2 . . -8.7(8)
C21 C20 O2 C2 . . 170.2(5)
C1 C2 O2 C20 . . 77.8(6)
C2 C2 O2 C20 2_345 . -160.8(5)
